data_1570921
_publ_author_name
'Fernandez-Delgado, Elena Estirado, Samuel Rodriguez, Ana B. Vinuelas-Zahinos, Emilio Luna-Giles, Francisco Espino, Javier Pariente, Jose A.'
_publ_contact_author
;
Emilio, Vinuelas-Zahinos
Departament Inorganic Chemistry, 
University Extremadura, 
Badajoz,
;
_publ_contact_author_email emilvin@unex.es
_publ_contact_author_phone 924289300
_publ_section_title
;
 Synthesis, characterization, crystal structures and cytotoxic activity of
 Pt(II) complexes with N,N-donor ligands in tumor cell lines
;
_journal_name_full Polyhedron
_journal_page_first 116756
_journal_paper_doi 10.1016/j.poly.2023.116756
_journal_volume 248
_journal_year 2024
_chemical_formula_moiety 'C9 H13 Cl2 N3 Pt S'
_chemical_formula_sum 'C9 H13 Cl2 N3 Pt S'
_chemical_formula_weight 461.27
_space_group_IT_number 61
_space_group_name_Hall '-P 2ac 2ab'
_space_group_name_H-M_alt 'P b c a'
_symmetry_cell_setting orthorhombic
_symmetry_Int_Tables_number 61
_symmetry_space_group_name_Hall '-P 2ac 2ab'
_symmetry_space_group_name_H-M 'P b c a'
_atom_sites_solution_hydrogens geom
_audit_creation_date 2023-05-08T12:49:14-00:00
_audit_creation_method 'WinGX routine CIF_UPDATE'
_cell_angle_alpha 90
_cell_angle_beta 90
_cell_angle_gamma 90
_cell_formula_units_Z 8
_cell_length_a 7.4526(3)
_cell_length_b 17.5917(7)
_cell_length_c 18.3383(8)
_cell_measurement_reflns_used 5579
_cell_measurement_temperature 100(2)
_cell_measurement_theta_max 28.235
_cell_measurement_theta_min 2.22
_cell_volume 2404.22(17)
_computing_cell_refinement 'BRUKER APEX3'
_computing_data_collection 'BRUKER APEX3'
_computing_structure_refinement 'SHELXL-2018/3 (Sheldrick, 2018)'
_diffrn_ambient_temperature 100(2)
_diffrn_measured_fraction_theta_full 1
_diffrn_measured_fraction_theta_max 1
_diffrn_measurement_device_type 'Bruker D8 VENTURE PHOTON III-14'
_diffrn_measurement_method 'omega and phi'
_diffrn_radiation_monochromator 'multilayer mirror'
_diffrn_radiation_type MoK\a
_diffrn_radiation_wavelength 0.71073
_diffrn_reflns_av_R_equivalents 0.0813
_diffrn_reflns_av_unetI/netI 0.0467
_diffrn_reflns_Laue_measured_fraction_full 1
_diffrn_reflns_Laue_measured_fraction_max 1
_diffrn_reflns_limit_h_max 9
_diffrn_reflns_limit_h_min -9
_diffrn_reflns_limit_k_max 23
_diffrn_reflns_limit_k_min -23
_diffrn_reflns_limit_l_max 24
_diffrn_reflns_limit_l_min -24
_diffrn_reflns_number 24748
_diffrn_reflns_point_group_measured_fraction_full 1
_diffrn_reflns_point_group_measured_fraction_max 1
_diffrn_reflns_theta_full 25.242
_diffrn_reflns_theta_max 28.279
_diffrn_reflns_theta_min 2.315
_exptl_absorpt_coefficient_mu 12.265
_exptl_absorpt_correction_T_max 0.7043
_exptl_absorpt_correction_T_min 0.5529
_exptl_absorpt_correction_type multi-scan
_exptl_absorpt_process_details 'SADABS (Sheldrick, 2016)'
_exptl_crystal_colour yellow
_exptl_crystal_density_diffrn 2.549
_exptl_crystal_description plate
_exptl_crystal_F_000 1728
_exptl_crystal_size_max 0.06
_exptl_crystal_size_mid 0.04
_exptl_crystal_size_min 0.02
_refine_diff_density_max 1.09
_refine_diff_density_min -1.209
_refine_diff_density_rms 0.223
_refine_ls_extinction_method none
_refine_ls_goodness_of_fit_ref 1.027
_refine_ls_hydrogen_treatment constr
_refine_ls_matrix_type full
_refine_ls_number_parameters 141
_refine_ls_number_reflns 2979
_refine_ls_number_restraints 0
_refine_ls_restrained_S_all 1.027
_refine_ls_R_factor_all 0.052
_refine_ls_R_factor_gt 0.0290
_refine_ls_shift/su_max 0.002
_refine_ls_shift/su_mean 0
_refine_ls_structure_factor_coef Fsqd
_refine_ls_weighting_details 'w=1/[\s^2^(Fo^2^)+(0.0137P)^2^+6.5258P] where P=(Fo^2^+2Fc^2^)/3'
_refine_ls_weighting_scheme calc
_refine_ls_wR_factor_gt 0.0499
_refine_ls_wR_factor_ref 0.0555
_reflns_Friedel_coverage 0
_reflns_number_gt 2228
_reflns_number_total 2979
_reflns_threshold_expression 'I > 2\s(I)'
_cod_data_source_file PtClDMPzTz.cif
_cod_data_source_block 21vza007
_cod_database_code 1570921
_shelx_shelxl_version_number 2018/3

loop_
_symmetry_equiv_pos_as_xyz
'x, y, z'
'-x+1/2, -y, z+1/2'
'-x, y+1/2, -z+1/2'
'x+1/2, -y+1/2, -z'
'-x, -y, -z'
'x-1/2, y, -z-1/2'
'x, -y-1/2, z-1/2'
'-x-1/2, y-1/2, z'

loop_
_atom_site_label
_atom_site_type_symbol
_atom_site_fract_x
_atom_site_fract_y
_atom_site_fract_z
_atom_site_U_iso_or_equiv
_atom_site_adp_type
_atom_site_occupancy
_atom_site_site_symmetry_order
_atom_site_calc_flag
_atom_site_refinement_flags_posn
_atom_site_refinement_flags_adp
_atom_site_refinement_flags_occupancy
_atom_site_disorder_assembly
_atom_site_disorder_group
Pt Pt 0.30830(3) 0.90665(2) 0.29170(2) 0.00943(6) Uani 1 1 d . . . . .
Cl1 Cl 0.2945(2) 0.87566(7) 0.41318(7) 0.0154(3) Uani 1 1 d . . . . .
Cl2 Cl 0.23813(19) 1.02910(7) 0.32477(8) 0.0149(3) Uani 1 1 d . . . . .
C1 C 0.3314(7) 0.8684(3) 0.1422(3) 0.0107(12) Uani 1 1 d . . . . .
C2 C 0.2655(8) 1.0037(3) 0.1540(3) 0.0156(13) Uani 1 1 d . . . . .
H2A H 0.331449 1.041988 0.183136 0.019 Uiso 1 1 calc R U . . .
H2B H 0.13561 1.013642 0.160245 0.019 Uiso 1 1 calc R U . . .
C3 C 0.3133(8) 1.0137(3) 0.0751(3) 0.0183(13) Uani 1 1 d . . . . .
H3A H 0.444835 1.009154 0.069064 0.022 Uiso 1 1 calc R U . . .
H3B H 0.277281 1.065215 0.058871 0.022 Uiso 1 1 calc R U . . .
C4 C 0.2204(8) 0.9546(3) 0.0280(3) 0.0174(13) Uani 1 1 d . . . . .
H4A H 0.239692 0.96665 -0.024121 0.021 Uiso 1 1 calc R U . . .
H4B H 0.089714 0.955511 0.037665 0.021 Uiso 1 1 calc R U . . .
C5 C 0.4383(7) 0.7301(3) 0.1554(3) 0.0134(12) Uani 1 1 d . . . . .
C6 C 0.4705(7) 0.6902(3) 0.2171(3) 0.0171(13) Uani 1 1 d . . . . .
H6 H 0.511013 0.639046 0.219051 0.021 Uiso 1 1 calc R U . . .
C7 C 0.4344(7) 0.7364(3) 0.2781(3) 0.0135(13) Uani 1 1 d . . . . .
C8 C 0.4620(9) 0.7053(3) 0.0785(3) 0.0217(15) Uani 1 1 d . . . . .
H8A H 0.513147 0.653942 0.077529 0.032 Uiso 1 1 calc R U . . .
H8B H 0.543158 0.740428 0.05337 0.032 Uiso 1 1 calc R U . . .
H8C H 0.345343 0.705036 0.05381 0.032 Uiso 1 1 calc R U . . .
C9 C 0.4546(8) 0.7156(3) 0.3560(3) 0.0156(13) Uani 1 1 d . . . . .
H9A H 0.530921 0.753129 0.380447 0.023 Uiso 1 1 calc R U . . .
H9B H 0.509932 0.665213 0.359706 0.023 Uiso 1 1 calc R U . . .
H9C H 0.336321 0.714686 0.379335 0.023 Uiso 1 1 calc R U . . .
N1 N 0.3068(6) 0.9269(2) 0.1831(2) 0.0097(9) Uani 1 1 d . . . . .
N2 N 0.3779(6) 0.8010(2) 0.1785(3) 0.0109(7) Uani 1 1 d . . . . .
N3 N 0.3786(6) 0.8039(2) 0.2542(3) 0.0109(7) Uani 1 1 d . . . . .
S1 S 0.3088(2) 0.86126(8) 0.04798(8) 0.0166(3) Uani 1 1 d . . . . .

loop_
_atom_site_aniso_label
_atom_site_aniso_U_11
_atom_site_aniso_U_22
_atom_site_aniso_U_33
_atom_site_aniso_U_23
_atom_site_aniso_U_13
_atom_site_aniso_U_12
Pt 0.01134(10) 0.00812(9) 0.00882(11) -0.00030(9) 0.00062(10) -0.00055(9)
Cl1 0.0231(8) 0.0145(6) 0.0085(7) -0.0002(5) 0.0010(6) 0.0001(6)
Cl2 0.0204(7) 0.0089(6) 0.0156(7) -0.0023(5) 0.0039(6) 0.0005(5)
C1 0.010(3) 0.008(2) 0.014(3) 0.005(2) -0.003(2) -0.003(2)
C2 0.021(3) 0.012(3) 0.014(3) 0.001(2) 0.000(2) 0.004(2)
C3 0.023(3) 0.014(3) 0.018(3) 0.003(2) -0.003(3) -0.004(3)
C4 0.022(3) 0.018(3) 0.012(3) 0.006(2) -0.002(3) -0.001(3)
C5 0.014(3) 0.008(3) 0.019(3) -0.004(2) 0.002(3) -0.002(2)
C6 0.017(3) 0.014(3) 0.020(4) -0.003(3) 0.002(3) 0.003(2)
C7 0.006(3) 0.015(3) 0.020(4) 0.001(2) -0.003(2) 0.003(2)
C8 0.030(4) 0.016(3) 0.019(4) -0.006(3) 0.003(3) 0.002(3)
C9 0.023(3) 0.009(3) 0.014(3) 0.005(2) -0.005(3) -0.003(2)
N1 0.011(2) 0.009(2) 0.009(2) 0.0002(17) 0.000(2) -0.0013(19)
N2 0.0141(16) 0.0123(15) 0.0063(18) -0.0040(14) -0.0016(15) 0.0015(13)
N3 0.0141(16) 0.0123(15) 0.0063(18) -0.0040(14) -0.0016(15) 0.0015(13)
S1 0.0211(7) 0.0189(7) 0.0099(7) -0.0021(6) -0.0023(7) 0.0007(7)

loop_
_atom_type_symbol
_atom_type_description
_atom_type_scat_dispersion_real
_atom_type_scat_dispersion_imag
_atom_type_scat_source
C C 0.0033 0.0016 'International Tables Vol C Tables 4.2.6.8 and 6.1.1.4'
H H 0 0 'International Tables Vol C Tables 4.2.6.8 and 6.1.1.4'
N N 0.0061 0.0033 'International Tables Vol C Tables 4.2.6.8 and 6.1.1.4'
S S 0.1246 0.1234 'International Tables Vol C Tables 4.2.6.8 and 6.1.1.4'
Cl Cl 0.1484 0.1585 'International Tables Vol C Tables 4.2.6.8 and 6.1.1.4'
Pt Pt -1.7033 8.3905 'International Tables Vol C Tables 4.2.6.8 and 6.1.1.4'

loop_
_geom_angle_atom_site_label_1
_geom_angle_atom_site_label_2
_geom_angle_atom_site_label_3
_geom_angle
_geom_angle_site_symmetry_1
_geom_angle_site_symmetry_3
N3 Pt N1 79.80(18) . .
N3 Pt Cl1 97.49(14) . .
N1 Pt Cl1 175.40(12) . .
N3 Pt Cl2 174.66(14) . .
N1 Pt Cl2 95.34(12) . .
Cl1 Pt Cl2 87.50(5) . .
N1 C1 N2 115.7(5) . .
N1 C1 S1 128.5(4) . .
N2 C1 S1 115.8(4) . .
N1 C2 C3 113.9(5) . .
C2 C3 C4 111.1(5) . .
C3 C4 S1 110.0(4) . .
C6 C5 N2 105.5(5) . .
C6 C5 C8 128.3(5) . .
N2 C5 C8 126.2(5) . .
C5 C6 C7 109.3(5) . .
N3 C7 C6 108.3(5) . .
N3 C7 C9 124.7(5) . .
C6 C7 C9 127.1(5) . .
C1 N1 C2 123.2(5) . .
C1 N1 Pt 115.6(4) . .
C2 N1 Pt 121.0(3) . .
N3 N2 C5 109.6(4) . .
N3 N2 C1 116.4(4) . .
C5 N2 C1 133.8(5) . .
C7 N3 N2 107.3(4) . .
C7 N3 Pt 140.6(4) . .
N2 N3 Pt 112.0(3) . .
C1 S1 C4 99.8(3) . .

loop_
_geom_bond_atom_site_label_1
_geom_bond_atom_site_label_2
_geom_bond_distance
_geom_bond_site_symmetry_2
Pt N3 2.003(4) .
Pt N1 2.022(4) .
Pt Cl1 2.2957(14) .
Pt Cl2 2.2981(13) .
C1 N1 1.288(7) .
C1 N2 1.402(6) .
C1 S1 1.740(6) .
C2 N1 1.484(6) .
C2 C3 1.502(8) .
C3 C4 1.518(8) .
C4 S1 1.807(6) .
C5 C6 1.354(8) .
C5 N2 1.393(7) .
C5 C8 1.487(8) .
C6 C7 1.409(8) .
C7 N3 1.332(7) .
C7 C9 1.482(7) .
N2 N3 1.390(6) .
